data_4350283
loop_
_publ_author_name
'Zhang, Chunmei'
'Liu, Ruiting'
'Zhang, Jie'
'Chen, Zhenxia'
'Zhou, Xigeng'

_publ_section_title
;
 Reactivity of lanthanocene hydroxides toward ketene, isocyanate,
 lanthanocene alkyl, and triscyclopentadienyllanthanide complexes.
;
_journal_issue 15
_journal_name_full 'Inorganic chemistry'
_journal_page_first 5867
_journal_page_last 5877
_journal_paper_doi 10.1021/ic0602998
_journal_volume 45
_journal_year 2006
_chemical_formula_sum 'C35 H41 Er2 N O4'
_chemical_formula_weight 874.21
_space_group_IT_number 14
_space_group_name_Hall '-P 2ybc'
_space_group_name_H-M_alt 'P 1 21/c 1'
_atom_sites_solution_hydrogens geom
_atom_sites_solution_primary direct
_atom_sites_solution_secondary difmap
_audit_creation_method SHELXL-97
_cell_angle_alpha 90.00
_cell_angle_beta 94.353(4)
_cell_angle_gamma 90.00
_cell_formula_units_Z 4
_cell_length_a 17.132(5)
_cell_length_b 16.122(5)
_cell_length_c 11.839(4)
_cell_measurement_temperature 293(2)
_cell_volume 3260.5(18)
_computing_structure_refinement 'SHELXL-97 (Sheldrick, 1997)'
_computing_structure_solution 'SHELXS-97 (Sheldrick, 1990)'
_diffrn_ambient_temperature 293(2)
_diffrn_measured_fraction_theta_full 0.997
_diffrn_measured_fraction_theta_max 0.997
_diffrn_radiation_monochromator graphite
_diffrn_radiation_source 'fine-focus sealed tube'
_diffrn_radiation_type MoK\a
_diffrn_radiation_wavelength 0.71073
_diffrn_reflns_av_R_equivalents 0.0274
_diffrn_reflns_av_sigmaI/netI 0.0363
_diffrn_reflns_limit_h_max 18
_diffrn_reflns_limit_h_min -20
_diffrn_reflns_limit_k_max 19
_diffrn_reflns_limit_k_min -17
_diffrn_reflns_limit_l_max 13
_diffrn_reflns_limit_l_min -14
_diffrn_reflns_number 13399
_diffrn_reflns_theta_full 25.01
_diffrn_reflns_theta_max 25.01
_diffrn_reflns_theta_min 1.74
_exptl_absorpt_coefficient_mu 5.150
_exptl_absorpt_correction_T_max 0.4257
_exptl_absorpt_correction_T_min 0.3592
_exptl_crystal_density_diffrn 1.781
_exptl_crystal_density_method 'not measured'
_exptl_crystal_F_000 1704
_exptl_crystal_size_max 0.25
_exptl_crystal_size_mid 0.25
_exptl_crystal_size_min 0.20
_refine_diff_density_max 0.986
_refine_diff_density_min -0.660
_refine_diff_density_rms '0.091 complex 11'
_refine_ls_extinction_coef 0.00130(5)
_refine_ls_extinction_expression Fc^*^=kFc[1+0.001xFc^2^\l^3^/sin(2\q)]^-1/4^
_refine_ls_extinction_method SHELXL
_refine_ls_goodness_of_fit_ref 0.989
_refine_ls_hydrogen_treatment mixed
_refine_ls_matrix_type full
_refine_ls_number_parameters 380
_refine_ls_number_reflns 5720
_refine_ls_number_restraints 0
_refine_ls_restrained_S_all 0.989
_refine_ls_R_factor_all 0.0389
_refine_ls_R_factor_gt 0.0261
_refine_ls_shift/su_max 0.002
_refine_ls_shift/su_mean 0.000
_refine_ls_structure_factor_coef Fsqd
_refine_ls_weighting_details 'calc w=1/[\s^2^(Fo^2^)+(0.0266P)^2^+0.0000P] where P=(Fo^2^+2Fc^2^)/3'
_refine_ls_weighting_scheme calc
_refine_ls_wR_factor_gt 0.0548
_refine_ls_wR_factor_ref 0.0585
_reflns_number_gt 4500
_reflns_number_total 5720
_reflns_threshold_expression >2sigma(I)
_cod_data_source_file ic0602998si20060510_093435.cif
_cod_data_source_block f50831b
_cod_original_cell_volume 3260.6(17)
_cod_database_code 4350283

loop_
_symmetry_equiv_pos_as_xyz
'x, y, z'
'-x, y+1/2, -z+1/2'
'-x, -y, -z'
'x, -y-1/2, z-1/2'

loop_
_atom_site_label
_atom_site_type_symbol
_atom_site_fract_x
_atom_site_fract_y
_atom_site_fract_z
_atom_site_U_iso_or_equiv
_atom_site_adp_type
_atom_site_occupancy
_atom_site_symmetry_multiplicity
_atom_site_calc_flag
_atom_site_refinement_flags
Er1 Er 0.211765(13) 0.412711(12) 0.300076(17) 0.03532(8) Uani 1 1 d .
Er2 Er 0.249239(13) 0.575971(11) -0.028835(18) 0.03750(8) Uani 1 1 d .
N1 N 0.3069(2) 0.3772(2) 0.1731(3) 0.0366(9) Uani 1 1 d .
O1 O 0.23130(17) 0.48784(17) 0.1347(2) 0.0388(8) Uani 1 1 d .
O2 O 0.3236(2) 0.46422(19) 0.0181(3) 0.0549(10) Uani 1 1 d .
O3 O 0.1087(2) 0.5182(2) 0.3004(3) 0.0618(11) Uani 1 1 d .
O4 O 0.3461(2) 0.57367(19) -0.1646(3) 0.0583(10) Uani 1 1 d .
C1 C 0.2531(5) 0.5221(4) 0.4616(6) 0.103(3) Uani 1 1 d .
H1 H 0.2235 0.5703 0.4641 0.124 Uiso 1 1 calc R
C2 C 0.3190(5) 0.5122(4) 0.4036(6) 0.091(2) Uani 1 1 d .
H2 H 0.3407 0.5518 0.3583 0.110 Uiso 1 1 calc R
C3 C 0.3475(4) 0.4329(4) 0.4242(5) 0.0656(16) Uani 1 1 d .
H3 H 0.3924 0.4105 0.3968 0.079 Uiso 1 1 calc R
C4 C 0.2974(3) 0.3923(3) 0.4931(4) 0.0576(15) Uani 1 1 d .
H4 H 0.3027 0.3380 0.5190 0.069 Uiso 1 1 calc R
C5 C 0.2382(4) 0.4473(4) 0.5166(5) 0.0740(19) Uani 1 1 d .
H5 H 0.1965 0.4365 0.5604 0.089 Uiso 1 1 calc R
C6 C 0.1155(4) 0.3024(4) 0.3795(6) 0.078(2) Uani 1 1 d .
H6 H 0.1023 0.3109 0.4534 0.094 Uiso 1 1 calc R
C7 C 0.0764(4) 0.3323(4) 0.2848(8) 0.084(2) Uani 1 1 d .
H7 H 0.0315 0.3648 0.2833 0.101 Uiso 1 1 calc R
C8 C 0.1125(5) 0.3079(5) 0.1917(7) 0.092(2) Uani 1 1 d .
H8 H 0.0976 0.3209 0.1166 0.111 Uiso 1 1 calc R
C9 C 0.1763(4) 0.2596(4) 0.2312(7) 0.081(2) Uani 1 1 d .
H9 H 0.2114 0.2334 0.1868 0.097 Uiso 1 1 calc R
C10 C 0.1780(4) 0.2574(3) 0.3477(6) 0.0754(19) Uani 1 1 d .
H10 H 0.2149 0.2302 0.3961 0.090 Uiso 1 1 calc R
C11 C 0.3339(6) 0.6700(5) 0.1153(9) 0.109(3) Uani 1 1 d .
H11 H 0.3764 0.6440 0.1542 0.131 Uiso 1 1 calc R
C12 C 0.2609(6) 0.6753(4) 0.1497(6) 0.086(2) Uani 1 1 d .
H12 H 0.2448 0.6535 0.2168 0.103 Uiso 1 1 calc R
C13 C 0.2148(4) 0.7171(3) 0.0720(6) 0.0706(18) Uani 1 1 d .
H13 H 0.1620 0.7290 0.0769 0.085 Uiso 1 1 calc R
C14 C 0.2585(5) 0.7390(3) -0.0152(6) 0.083(2) Uani 1 1 d .
H14 H 0.2406 0.7679 -0.0801 0.099 Uiso 1 1 calc R
C15 C 0.3346(6) 0.7105(5) 0.0103(10) 0.116(4) Uani 1 1 d .
H15 H 0.3772 0.7169 -0.0332 0.140 Uiso 1 1 calc R
C16 C 0.0988(4) 0.5838(6) -0.0897(7) 0.095(3) Uani 1 1 d .
H16 H 0.0692 0.6149 -0.0424 0.114 Uiso 1 1 calc R
C17 C 0.1326(5) 0.6119(5) -0.1793(7) 0.093(2) Uani 1 1 d .
H17 H 0.1306 0.6664 -0.2049 0.112 Uiso 1 1 calc R
C18 C 0.1688(4) 0.5517(7) -0.2256(6) 0.094(2) Uani 1 1 d .
H18 H 0.1967 0.5567 -0.2897 0.113 Uiso 1 1 calc R
C19 C 0.1604(5) 0.4826(5) -0.1691(10) 0.112(3) Uani 1 1 d .
H19 H 0.1807 0.4310 -0.1857 0.134 Uiso 1 1 calc R
C20 C 0.1151(6) 0.5013(7) -0.0794(8) 0.115(4) Uani 1 1 d .
H20 H 0.0993 0.4652 -0.0242 0.138 Uiso 1 1 calc R
C21 C 0.2903(3) 0.4405(3) 0.1055(4) 0.0394(11) Uani 1 1 d .
C22 C 0.3651(3) 0.3180(2) 0.1547(4) 0.0358(11) Uani 1 1 d .
C23 C 0.4039(3) 0.3098(3) 0.0555(4) 0.0407(11) Uani 1 1 d .
H23 H 0.3922 0.3458 -0.0047 0.049 Uiso 1 1 calc R
C24 C 0.4592(3) 0.2487(3) 0.0463(4) 0.0479(12) Uani 1 1 d .
H24 H 0.4837 0.2438 -0.0209 0.057 Uiso 1 1 calc R
C25 C 0.4792(3) 0.1949(3) 0.1339(4) 0.0486(13) Uani 1 1 d .
H25 H 0.5175 0.1548 0.1273 0.058 Uiso 1 1 calc R
C26 C 0.4414(3) 0.2020(3) 0.2305(5) 0.0518(14) Uani 1 1 d .
H26 H 0.4538 0.1656 0.2901 0.062 Uiso 1 1 calc R
C27 C 0.3849(3) 0.2621(3) 0.2418(4) 0.0449(12) Uani 1 1 d .
H27 H 0.3598 0.2652 0.3086 0.054 Uiso 1 1 calc R
C28 C 0.0767(5) 0.5656(5) 0.2149(7) 0.110(3) Uani 1 1 d .
H28A H 0.0398 0.5329 0.1674 0.132 Uiso 1 1 calc R
H28B H 0.1174 0.5849 0.1687 0.132 Uiso 1 1 calc R
C29 C 0.0363(4) 0.6372(4) 0.2608(7) 0.102(3) Uani 1 1 d .
H29A H 0.0704 0.6852 0.2684 0.122 Uiso 1 1 calc R
H29B H -0.0104 0.6515 0.2132 0.122 Uiso 1 1 calc R
C30 C 0.0164(5) 0.6067(5) 0.3720(7) 0.117(3) Uani 1 1 d .
H30A H 0.0330 0.6460 0.4311 0.140 Uiso 1 1 calc R
H30B H -0.0396 0.5983 0.3728 0.140 Uiso 1 1 calc R
C31 C 0.0568(6) 0.5310(6) 0.3882(8) 0.180(6) Uani 1 1 d .
H31A H 0.0195 0.4857 0.3879 0.216 Uiso 1 1 calc R
H31B H 0.0866 0.5314 0.4613 0.216 Uiso 1 1 calc R
C32 C 0.3509(5) 0.6288(5) -0.2590(7) 0.126(3) Uani 1 1 d .
H32A H 0.3049 0.6224 -0.3113 0.151 Uiso 1 1 calc R
H32B H 0.3531 0.6858 -0.2328 0.151 Uiso 1 1 calc R
C33 C 0.4192(4) 0.6097(4) -0.3146(6) 0.089(2) Uani 1 1 d .
H33A H 0.4562 0.6553 -0.3063 0.107 Uiso 1 1 calc R
H33B H 0.4058 0.6007 -0.3948 0.107 Uiso 1 1 calc R
C34 C 0.4533(5) 0.5353(4) -0.2632(6) 0.111(3) Uani 1 1 d .
H34A H 0.4501 0.4895 -0.3165 0.134 Uiso 1 1 calc R
H34B H 0.5078 0.5443 -0.2375 0.134 Uiso 1 1 calc R
C35 C 0.4070(6) 0.5189(6) -0.1689(8) 0.192(6) Uani 1 1 d .
H35A H 0.3864 0.4629 -0.1752 0.231 Uiso 1 1 calc R
H35B H 0.4402 0.5224 -0.0990 0.231 Uiso 1 1 calc R

loop_
_atom_site_aniso_label
_atom_site_aniso_U_11
_atom_site_aniso_U_22
_atom_site_aniso_U_33
_atom_site_aniso_U_23
_atom_site_aniso_U_13
_atom_site_aniso_U_12
Er1 0.04135(14) 0.03413(12) 0.03117(13) 0.00017(9) 0.00733(9) 0.00042(9)
Er2 0.04419(15) 0.03187(12) 0.03622(14) 0.00279(9) 0.00169(10) 0.00238(9)
N1 0.040(2) 0.0343(19) 0.035(2) 0.0065(17) 0.0049(18) 0.0046(17)
O1 0.040(2) 0.0407(17) 0.0360(19) 0.0062(14) 0.0056(15) 0.0098(15)
O2 0.065(3) 0.051(2) 0.053(2) 0.0199(17) 0.029(2) 0.0209(18)
O3 0.063(3) 0.062(2) 0.064(3) 0.0154(19) 0.028(2) 0.023(2)
O4 0.069(3) 0.053(2) 0.056(2) 0.0182(17) 0.022(2) 0.0095(18)
C1 0.164(9) 0.066(5) 0.070(5) -0.037(4) -0.048(5) 0.048(5)
C2 0.134(7) 0.062(4) 0.071(5) 0.007(4) -0.044(5) -0.033(4)
C3 0.060(4) 0.089(5) 0.045(4) -0.006(3) -0.012(3) -0.009(3)
C4 0.077(4) 0.058(3) 0.037(3) 0.006(3) -0.005(3) 0.006(3)
C5 0.092(5) 0.097(5) 0.031(3) -0.012(3) 0.000(3) 0.025(4)
C6 0.079(5) 0.072(4) 0.089(5) 0.006(4) 0.038(4) -0.021(4)
C7 0.042(4) 0.067(4) 0.141(8) 0.014(5) -0.001(5) -0.011(3)
C8 0.116(7) 0.082(5) 0.075(5) 0.009(4) -0.016(5) -0.061(5)
C9 0.080(5) 0.051(4) 0.115(6) -0.035(4) 0.032(5) -0.026(4)
C10 0.082(5) 0.042(3) 0.100(6) 0.011(4) -0.009(4) -0.011(3)
C11 0.092(7) 0.081(5) 0.144(9) -0.049(6) -0.057(6) 0.004(5)
C12 0.138(8) 0.057(4) 0.062(5) -0.018(3) -0.002(5) -0.012(4)
C13 0.079(5) 0.046(3) 0.088(5) -0.016(3) 0.015(4) 0.002(3)
C14 0.138(7) 0.035(3) 0.076(5) 0.000(3) 0.009(5) -0.011(4)
C15 0.094(7) 0.094(6) 0.169(10) -0.066(6) 0.060(7) -0.062(5)
C16 0.053(4) 0.159(9) 0.071(6) -0.036(5) -0.016(4) 0.011(5)
C17 0.107(7) 0.075(5) 0.088(6) 0.010(4) -0.052(5) 0.007(5)
C18 0.079(6) 0.143(7) 0.058(5) -0.032(5) -0.001(4) -0.008(6)
C19 0.108(8) 0.059(5) 0.157(10) -0.047(6) -0.062(7) 0.015(5)
C20 0.098(7) 0.146(8) 0.094(7) 0.057(6) -0.048(5) -0.080(6)
C21 0.038(3) 0.043(3) 0.038(3) 0.001(2) 0.007(2) -0.002(2)
C22 0.037(3) 0.036(2) 0.034(3) 0.000(2) 0.003(2) 0.002(2)
C23 0.045(3) 0.043(3) 0.034(3) 0.003(2) 0.002(2) 0.004(2)
C24 0.046(3) 0.053(3) 0.045(3) -0.009(3) 0.009(2) 0.004(3)
C25 0.042(3) 0.049(3) 0.053(4) -0.007(3) -0.001(3) 0.010(2)
C26 0.058(4) 0.041(3) 0.055(4) 0.007(2) -0.002(3) 0.009(3)
C27 0.052(3) 0.045(3) 0.038(3) 0.006(2) 0.008(2) 0.010(2)
C28 0.109(7) 0.128(6) 0.098(6) 0.031(5) 0.036(5) 0.063(5)
C29 0.086(6) 0.064(4) 0.160(8) 0.020(4) 0.045(5) 0.032(4)
C30 0.135(8) 0.113(6) 0.109(7) 0.000(5) 0.058(6) 0.055(5)
C31 0.196(11) 0.207(10) 0.156(9) 0.092(8) 0.136(8) 0.142(9)
C32 0.131(8) 0.149(7) 0.106(6) 0.087(6) 0.062(6) 0.044(6)
C33 0.107(6) 0.092(5) 0.071(5) 0.020(4) 0.027(4) -0.011(4)
C34 0.150(8) 0.079(5) 0.118(7) 0.022(4) 0.094(6) 0.014(5)
C35 0.221(11) 0.168(8) 0.213(11) 0.134(8) 0.180(10) 0.129(8)

loop_
_atom_type_symbol
_atom_type_description
_atom_type_scat_dispersion_real
_atom_type_scat_dispersion_imag
_atom_type_scat_source
C C 0.0033 0.0016 'International Tables Vol C Tables 4.2.6.8 and 6.1.1.4'
H H 0.0000 0.0000 'International Tables Vol C Tables 4.2.6.8 and 6.1.1.4'
N N 0.0061 0.0033 'International Tables Vol C Tables 4.2.6.8 and 6.1.1.4'
O O 0.0106 0.0060 'International Tables Vol C Tables 4.2.6.8 and 6.1.1.4'
Er Er -0.2586 4.9576 'International Tables Vol C Tables 4.2.6.8 and 6.1.1.4'

loop_
_geom_angle_atom_site_label_1
_geom_angle_atom_site_label_2
_geom_angle_atom_site_label_3
_geom_angle
O1 Er1 N1 56.43(11)
O1 Er1 O3 77.99(10)
N1 Er1 O3 134.32(12)
O1 Er1 C5 132.76(18)
N1 Er1 C5 126.47(17)
O3 Er1 C5 85.52(17)
O1 Er1 C10 135.62(18)
N1 Er1 C10 94.52(19)
O3 Er1 C10 119.19(18)
C5 Er1 C10 91.0(2)
O1 Er1 C4 132.90(15)
N1 Er1 C4 98.94(16)
O3 Er1 C4 115.97(15)
C5 Er1 C4 30.62(17)
C10 Er1 C4 79.3(2)
O1 Er1 C6 140.8(2)
N1 Er1 C6 122.70(17)
O3 Er1 C6 89.83(19)
C5 Er1 C6 82.1(2)
C10 Er1 C6 30.03(18)
C4 Er1 C6 85.9(2)
O1 Er1 C7 112.0(2)
N1 Er1 C7 118.6(2)
O3 Er1 C7 73.30(18)
C5 Er1 C7 104.8(3)
C10 Er1 C7 49.2(2)
C4 Er1 C7 115.1(2)
C6 Er1 C7 29.6(2)
O1 Er1 C9 105.5(2)
N1 Er1 C9 74.50(17)
O3 Er1 C9 119.8(2)
C5 Er1 C9 121.0(3)
C10 Er1 C9 30.16(19)
C4 Er1 C9 104.4(2)
C6 Er1 C9 49.5(2)
C7 Er1 C9 49.2(2)
O1 Er1 C8 92.97(17)
N1 Er1 C8 89.2(2)
O3 Er1 C8 90.4(2)
C5 Er1 C8 131.5(2)
C10 Er1 C8 50.0(2)
C4 Er1 C8 129.2(2)
C6 Er1 C8 49.5(2)
C7 Er1 C8 29.7(2)
C9 Er1 C8 30.4(2)
O1 Er1 C1 102.2(2)
N1 Er1 C1 117.3(2)
O3 Er1 C1 72.02(19)
C5 Er1 C1 30.8(2)
C10 Er1 C1 121.8(3)
C4 Er1 C1 50.18(19)
C6 Er1 C1 109.2(3)
C7 Er1 C1 123.9(3)
C9 Er1 C1 151.6(3)
C8 Er1 C1 153.5(3)
O1 Er1 C2 86.34(17)
N1 Er1 C2 87.4(2)
O3 Er1 C2 93.1(2)
C5 Er1 C2 50.4(2)
C10 Er1 C2 128.8(2)
C4 Er1 C2 50.11(19)
C6 Er1 C2 131.9(2)
C7 Er1 C2 153.4(3)
C9 Er1 C2 146.5(3)
C8 Er1 C2 176.2(3)
C1 Er1 C2 29.9(2)
O2 Er2 O4 75.24(11)
O2 Er2 O1 56.04(10)
O4 Er2 O1 131.19(10)
O2 Er2 C20 99.2(3)
O4 Er2 C20 118.6(3)
O1 Er2 C20 75.69(18)
O2 Er2 C16 129.2(3)
O4 Er2 C16 122.1(2)
O1 Er2 C16 93.8(3)
C20 Er2 C16 30.1(2)
O2 Er2 C11 91.5(2)
O4 Er2 C11 93.9(3)
O1 Er2 C11 85.3(3)
C20 Er2 C11 147.3(4)
C16 Er2 C11 129.1(3)
O2 Er2 C19 89.3(2)
O4 Er2 C19 88.0(3)
O1 Er2 C19 93.8(3)
C20 Er2 C19 30.8(2)
C16 Er2 C19 49.2(2)
C11 Er2 C19 178.1(4)
O2 Er2 C15 108.6(3)
O4 Er2 C15 74.2(2)
O1 Er2 C15 116.2(3)
C20 Er2 C15 151.9(4)
C16 Er2 C15 121.9(4)
C11 Er2 C15 30.9(2)
C19 Er2 C15 150.0(4)
O2 Er2 C14 138.8(2)
O4 Er2 C14 90.86(19)
O1 Er2 C14 122.85(16)
C20 Er2 C14 121.2(4)
C16 Er2 C14 91.3(3)
C11 Er2 C14 50.2(2)
C19 Er2 C14 129.5(3)
C15 Er2 C14 30.7(2)
O2 Er2 C17 136.7(2)
O4 Er2 C17 94.5(3)
O1 Er2 C17 121.9(2)
C20 Er2 C17 48.8(2)
C16 Er2 C17 29.2(2)
C11 Er2 C17 131.5(2)
C19 Er2 C17 47.8(2)
C15 Er2 C17 108.7(3)
C14 Er2 C17 82.0(2)
O2 Er2 C18 110.3(2)
O4 Er2 C18 75.38(19)
O1 Er2 C18 121.6(2)
C20 Er2 C18 48.9(2)
C16 Er2 C18 48.0(2)
C11 Er2 C18 151.7(3)
C19 Er2 C18 28.8(2)
C15 Er2 C18 121.4(4)
C14 Er2 C18 103.1(3)
C17 Er2 C18 28.4(2)
O2 Er2 C12 106.3(2)
O4 Er2 C12 122.1(2)
O1 Er2 C12 74.06(17)
C20 Er2 C12 118.1(4)
C16 Er2 C12 101.7(3)
C11 Er2 C12 29.6(2)
C19 Er2 C12 148.5(3)
C15 Er2 C12 49.8(2)
C14 Er2 C12 49.3(2)
C17 Er2 C12 114.4(3)
C18 Er2 C12 142.7(3)
C21 N1 C22 123.7(4)
C21 N1 Er1 94.1(3)
C22 N1 Er1 142.2(3)
C21 O1 Er1 94.5(2)
C21 O1 Er2 89.1(2)
Er1 O1 Er2 175.40(13)
C21 O2 Er2 99.2(3)
C28 O3 C31 102.9(5)
C28 O3 Er1 130.0(3)
C31 O3 Er1 126.0(4)
C35 O4 C32 106.3(5)
C35 O4 Er2 127.1(3)
C32 O4 Er2 126.6(4)
C2 C1 C5 108.5(6)
C2 C1 Er1 75.3(4)
C5 C1 Er1 73.4(3)
C1 C2 C3 108.1(7)
C1 C2 Er1 74.7(4)
C3 C2 Er1 75.3(3)
C2 C3 C4 108.3(6)
C2 C3 Er1 74.6(4)
C4 C3 Er1 73.5(3)
C3 C4 C5 108.0(5)
C3 C4 Er1 76.2(3)
C5 C4 Er1 74.2(3)
C4 C5 C1 107.0(6)
C4 C5 Er1 75.2(3)
C1 C5 Er1 75.8(3)
C7 C6 C10 108.0(6)
C7 C6 Er1 75.4(3)
C10 C6 Er1 74.8(3)
C6 C7 C8 110.0(7)
C6 C7 Er1 75.1(4)
C8 C7 Er1 75.4(4)
C7 C8 C9 106.5(7)
C7 C8 Er1 74.9(4)
C9 C8 Er1 74.8(4)
C10 C9 C8 107.8(6)
C10 C9 Er1 74.3(3)
C8 C9 Er1 74.8(3)
C6 C10 C9 107.7(6)
C6 C10 Er1 75.2(3)
C9 C10 Er1 75.5(3)
C12 C11 C15 107.9(8)
C12 C11 Er2 75.8(4)
C15 C11 Er2 74.7(4)
C13 C12 C11 109.6(7)
C13 C12 Er2 75.7(4)
C11 C12 Er2 74.7(4)
C12 C13 C14 108.6(7)
C12 C13 Er2 74.9(3)
C14 C13 Er2 74.3(3)
C13 C14 C15 107.9(7)
C13 C14 Er2 75.8(3)
C15 C14 Er2 74.6(4)
C14 C15 C11 105.9(7)
C14 C15 Er2 74.7(4)
C11 C15 Er2 74.4(4)
C17 C16 C20 107.8(7)
C17 C16 Er2 75.9(4)
C20 C16 Er2 74.8(4)
C18 C17 C16 109.6(8)
C18 C17 Er2 76.1(4)
C16 C17 Er2 74.9(4)
C17 C18 C19 110.1(8)
C17 C18 Er2 75.5(4)
C19 C18 Er2 75.3(5)
C18 C19 C20 107.1(7)
C18 C19 Er2 75.9(4)
C20 C19 Er2 74.1(4)
C16 C20 C19 105.3(7)
C16 C20 Er2 75.1(4)
C19 C20 Er2 75.2(5)
O2 C21 N1 129.5(4)
O2 C21 O1 115.6(4)
N1 C21 O1 114.9(4)
O2 C21 Er2 53.6(2)
N1 C21 Er2 176.9(3)
O1 C21 Er2 62.0(2)
O2 C21 Er1 171.7(3)
N1 C21 Er1 57.9(2)
O1 C21 Er1 57.0(2)
Er2 C21 Er1 118.98(16)
C27 C22 C23 117.1(4)
C27 C22 N1 117.4(4)
C23 C22 N1 125.5(4)
C24 C23 C22 120.6(4)
C25 C24 C23 121.6(4)
C26 C25 C24 118.3(4)
C25 C26 C27 121.4(5)
C26 C27 C22 121.0(4)
O3 C28 C29 110.1(6)
C30 C29 C28 102.5(5)
C31 C30 C29 105.5(6)
C30 C31 O3 110.6(6)
C33 C32 O4 109.0(6)
C32 C33 C34 107.8(5)
C35 C34 C33 104.4(6)
O4 C35 C34 112.1(6)

loop_
_geom_bond_atom_site_label_1
_geom_bond_atom_site_label_2
_geom_bond_distance
Er1 O1 2.348(3)
Er1 N1 2.370(3)
Er1 O3 2.452(3)
Er1 C5 2.629(5)
Er1 C10 2.641(5)
Er1 C4 2.641(5)
Er1 C6 2.646(5)
Er1 C7 2.650(6)
Er1 C9 2.656(5)
Er1 C8 2.657(6)
Er1 C1 2.658(6)
Er1 C2 2.666(6)
Er2 O2 2.252(3)
Er2 O4 2.396(3)
Er2 O1 2.439(3)
Er2 C20 2.623(7)
Er2 C16 2.626(7)
Er2 C11 2.634(7)
Er2 C19 2.637(7)
Er2 C15 2.637(6)
Er2 C14 2.638(5)
Er2 C17 2.638(6)
Er2 C18 2.645(7)
Er2 C12 2.647(6)
N1 C21 1.314(5)
N1 C22 1.409(5)
O1 C21 1.333(5)
O2 C21 1.279(5)
O3 C28 1.351(7)
O3 C31 1.433(7)
O4 C35 1.372(8)
O4 C32 1.435(6)
C1 C2 1.375(10)
C1 C5 1.403(9)
C2 C3 1.383(8)
C3 C4 1.390(7)
C4 C5 1.392(8)
C6 C7 1.351(9)
C6 C10 1.370(8)
C7 C8 1.362(9)
C8 C9 1.393(9)
C9 C10 1.378(9)
C11 C12 1.348(10)
C11 C15 1.405(11)
C12 C13 1.346(9)
C13 C14 1.367(8)
C14 C15 1.395(10)
C16 C17 1.326(10)
C16 C20 1.362(10)
C17 C18 1.296(10)
C18 C19 1.313(10)
C19 C20 1.395(11)
C22 C27 1.393(6)
C22 C23 1.398(6)
C23 C24 1.376(6)
C24 C25 1.375(6)
C25 C26 1.361(6)
C26 C27 1.382(6)
C28 C29 1.471(8)
C29 C30 1.470(9)
C30 C31 1.410(9)
C32 C33 1.419(9)
C33 C34 1.449(9)
C34 C35 1.443(8)
